data_2204505
loop_
_publ_author_name
'Bing-Xin Liu'
'Duan-Jun Xu'

_publ_section_title
;Redetermination of
 <i>catena</i>-poly[[diaquamanganese(II)]-\m-iminodiacetato-\k^4^<i>N</i>,<i>O</i>,<i>O</i>':<i>O</i>'']
;
_journal_issue 11
_journal_name_full 'Acta Crystallographica Section E'
_journal_page_first m1570
_journal_page_last m1572
_journal_paper_doi 10.1107/S1600536804024262
_journal_volume 60
_journal_year 2004
_chemical_formula_iupac '[Mn (C4 H5 N O4) (H2 O)2]'
_chemical_formula_moiety 'C4 H9 Mn N O6'
_chemical_formula_sum 'C4 H9 Mn N O6'
_chemical_formula_weight 222.06
_chemical_name_systematic
;
catena-poly[[diaquamanganese(II)]-\m-iminodiacetato-\k^3^N,O,O']
;
_space_group_IT_number 29
_symmetry_cell_setting orthorhombic
_symmetry_space_group_name_Hall 'P 2c -2ac'
_symmetry_space_group_name_H-M 'P c a 21'
_atom_sites_solution_hydrogens 'difmap (O-H and N-H) and geom (C-H)'
_atom_sites_solution_primary direct
_atom_sites_solution_secondary difmap
_audit_creation_method SHELXL-97
_cell_angle_alpha 90.00
_cell_angle_beta 90.00
_cell_angle_gamma 90.00
_cell_formula_units_Z 4
_cell_length_a 14.5818(15)
_cell_length_b 5.3508(6)
_cell_length_c 9.7958(11)
_cell_measurement_reflns_used 3836
_cell_measurement_temperature 295(2)
_cell_measurement_theta_max 26.0
_cell_measurement_theta_min 3.0
_cell_volume 764.31(14)
_computing_cell_refinement PROCESS-AUTO
_computing_data_collection 'PROCESS-AUTO (Rigaku, 1998)'
_computing_data_reduction 'CrystalStructure (Rigaku/MSC, 2002)'
_computing_molecular_graphics 'ORTEP-3 for Windows (Farrugia, 1997) and XP (Siemens, 1994)'
_computing_publication_material 'WinGX (Farrugia, 1999)'
_computing_structure_refinement 'SHELXL97 (Sheldrick, 1997)'
_computing_structure_solution 'SIR92 (Altomare et al., 1993)'
_diffrn_ambient_temperature 295(2)
_diffrn_detector_area_resol_mean 10.00
_diffrn_measured_fraction_theta_full 1.00
_diffrn_measured_fraction_theta_max 1.00
_diffrn_measurement_device_type 'Rigaku R-AXIS RAPID'
_diffrn_measurement_method \w
_diffrn_radiation_monochromator graphite
_diffrn_radiation_source 'fine-focus sealed tube'
_diffrn_radiation_type MoK\a
_diffrn_radiation_wavelength 0.71073
_diffrn_reflns_av_R_equivalents 0.018
_diffrn_reflns_av_sigmaI/netI 0.027
_diffrn_reflns_limit_h_max 18
_diffrn_reflns_limit_h_min -18
_diffrn_reflns_limit_k_max 6
_diffrn_reflns_limit_k_min -6
_diffrn_reflns_limit_l_max 9
_diffrn_reflns_limit_l_min -12
_diffrn_reflns_number 4295
_diffrn_reflns_theta_full 27.1
_diffrn_reflns_theta_max 27.1
_diffrn_reflns_theta_min 2.8
_diffrn_standards_decay_% 0
_diffrn_standards_interval_count 0
_diffrn_standards_interval_time 0
_diffrn_standards_number 0
_exptl_absorpt_coefficient_mu 1.720
_exptl_absorpt_correction_T_max 0.635
_exptl_absorpt_correction_T_min 0.540
_exptl_absorpt_correction_type multi-scan
_exptl_absorpt_process_details '(ABSCOR; Higashi, 1995)'
_exptl_crystal_colour colorless
_exptl_crystal_density_diffrn 1.930
_exptl_crystal_density_method 'not measured'
_exptl_crystal_description prism
_exptl_crystal_F_000 452
_exptl_crystal_size_max 0.36
_exptl_crystal_size_mid 0.32
_exptl_crystal_size_min 0.26
_refine_diff_density_max 0.21
_refine_diff_density_min -0.19
_refine_ls_abs_structure_details 'Flack (1983), 573 Friedel Pairs'
_refine_ls_abs_structure_Flack 0.030(18)
_refine_ls_extinction_method none
_refine_ls_goodness_of_fit_ref 1.059
_refine_ls_hydrogen_treatment constr
_refine_ls_matrix_type full
_refine_ls_number_parameters 109
_refine_ls_number_reflns 1466
_refine_ls_number_restraints 1
_refine_ls_restrained_S_all 1.059
_refine_ls_R_factor_all 0.022
_refine_ls_R_factor_gt 0.021
_refine_ls_shift/su_max 0.001
_refine_ls_shift/su_mean 0.000
_refine_ls_structure_factor_coef Fsqd
_refine_ls_weighting_details 'calc w = 1/[\s^2^(Fo^2^)+(0.0239P)^2^+0.14P] where P = (Fo^2^+2Fc^2^)/3'
_refine_ls_weighting_scheme calc
_refine_ls_wR_factor_gt 0.050
_refine_ls_wR_factor_ref 0.051
_reflns_number_gt 1440
_reflns_number_total 1466
_reflns_threshold_expression I>2\s(I)
_cod_data_source_file hb6100.cif
_cod_data_source_block I
_cod_database_code 2204505
_cod_database_fobs_code 2204505

loop_
_symmetry_equiv_pos_as_xyz
'x, y, z'
'-x, -y, z+1/2'
'-x+1/2, y, z+1/2'
'x+1/2, -y, z'

loop_
_atom_site_label
_atom_site_fract_x
_atom_site_fract_y
_atom_site_fract_z
_atom_site_U_iso_or_equiv
_atom_site_adp_type
_atom_site_calc_flag
_atom_site_refinement_flags
_atom_site_occupancy
_atom_site_type_symbol
Mn1 0.558266(18) 0.63394(5) 0.50027(4) 0.02385(9) Uani d . 1 Mn
N1 0.68116(11) 0.7468(3) 0.3710(2) 0.0236(3) Uani d . 1 N
H1 0.7099 0.8811 0.4069 0.050 Uiso d R 1 H
O1 0.53536(11) 0.4775(3) 0.28685(18) 0.0316(3) Uani d . 1 O
O2 0.54629(11) 0.6079(3) 0.07191(18) 0.0291(4) Uani d . 1 O
O3 0.65804(11) 0.3480(3) 0.54612(18) 0.0337(4) Uani d . 1 O
O4 0.78696(10) 0.1665(2) 0.4837(3) 0.0400(4) Uani d . 1 O
O5 0.46108(10) 0.9330(3) 0.43057(18) 0.0303(3) Uani d . 1 O
H5A 0.4629 1.0726 0.4741 0.050 Uiso d R 1 H
H5B 0.4058 0.8936 0.4380 0.050 Uiso d R 1 H
O6 0.60267(12) 0.8983(3) 0.65723(17) 0.0362(4) Uani d . 1 O
H6A 0.6097 1.0519 0.6387 0.050 Uiso d R 1 H
H6B 0.5695 0.9032 0.7324 0.050 Uiso d R 1 H
C1 0.64496(15) 0.7964(4) 0.2340(2) 0.0278(5) Uani d . 1 C
H3B 0.6943 0.7847 0.1679 0.033 Uiso calc R 1 H
H3A 0.6205 0.9650 0.2305 0.033 Uiso calc R 1 H
C2 0.56952(15) 0.6107(4) 0.1966(3) 0.0241(5) Uani d . 1 C
C3 0.75026(15) 0.5459(4) 0.3744(3) 0.0325(5) Uani d . 1 C
H1A 0.8095 0.6187 0.3958 0.039 Uiso calc R 1 H
H1B 0.7546 0.4722 0.2842 0.039 Uiso calc R 1 H
C4 0.73025(13) 0.3401(3) 0.4767(3) 0.0258(5) Uani d . 1 C

loop_
_atom_site_aniso_label
_atom_site_aniso_U_11
_atom_site_aniso_U_22
_atom_site_aniso_U_33
_atom_site_aniso_U_12
_atom_site_aniso_U_13
_atom_site_aniso_U_23
Mn1 0.02364(14) 0.02286(14) 0.02506(16) -0.00107(10) 0.00176(16) 0.00150(16)
N1 0.0248(8) 0.0228(8) 0.0231(8) -0.0041(7) -0.0041(7) -0.0002(7)
O1 0.0344(8) 0.0328(8) 0.0277(8) -0.0136(7) 0.0017(7) -0.0004(8)
O2 0.0307(8) 0.0320(8) 0.0246(9) -0.0045(6) -0.0074(6) -0.0001(7)
O3 0.0312(9) 0.0287(7) 0.0412(10) 0.0029(6) 0.0070(7) 0.0104(6)
O4 0.0280(7) 0.0285(7) 0.0637(13) 0.0042(6) 0.0014(10) 0.0057(10)
O5 0.0266(7) 0.0287(7) 0.0356(9) -0.0001(6) -0.0009(7) -0.0036(7)
O6 0.0473(11) 0.0345(9) 0.0269(10) -0.0078(8) 0.0048(8) -0.0005(7)
C1 0.0294(11) 0.0300(11) 0.0240(10) -0.0081(9) -0.0024(9) 0.0047(9)
C2 0.0224(10) 0.0240(10) 0.0258(12) 0.0032(8) -0.0007(8) -0.0030(8)
C3 0.0292(10) 0.0369(10) 0.0314(12) 0.0025(10) 0.0038(10) 0.0047(10)
C4 0.0230(9) 0.0228(8) 0.0316(15) -0.0037(7) -0.0033(9) -0.0037(9)

loop_
_atom_type_symbol
_atom_type_description
_atom_type_scat_dispersion_real
_atom_type_scat_dispersion_imag
_atom_type_scat_source
C C 0.0033 0.0016 'International Tables Vol C Tables 4.2.6.8 and 6.1.1.4'
H H 0.0000 0.0000 'International Tables Vol C Tables 4.2.6.8 and 6.1.1.4'
N N 0.0061 0.0033 'International Tables Vol C Tables 4.2.6.8 and 6.1.1.4'
O O 0.0106 0.0060 'International Tables Vol C Tables 4.2.6.8 and 6.1.1.4'
Mn Mn 0.3368 0.7283 'International Tables Vol C Tables 4.2.6.8 and 6.1.1.4'

loop_
_geom_angle_atom_site_label_1
_geom_angle_atom_site_label_2
_geom_angle_atom_site_label_3
_geom_angle_site_symmetry_1
_geom_angle_site_symmetry_3
_geom_angle
O2 Mn1 O3 2_665 . 89.03(6)
O2 Mn1 O6 2_665 . 112.03(6)
O3 Mn1 O6 . . 96.46(7)
O2 Mn1 O5 2_665 . 94.70(6)
O3 Mn1 O5 . . 173.96(7)
O6 Mn1 O5 . . 86.54(6)
O2 Mn1 N1 2_665 . 155.88(6)
O3 Mn1 N1 . . 76.89(6)
O6 Mn1 N1 . . 89.22(6)
O5 Mn1 N1 . . 97.97(6)
O2 Mn1 O1 2_665 . 88.51(6)
O3 Mn1 O1 . . 91.68(7)
O6 Mn1 O1 . . 157.93(6)
O5 Mn1 O1 . . 83.69(6)
N1 Mn1 O1 . . 72.67(6)
C1 N1 C3 . . 113.51(18)
C1 N1 Mn1 . . 105.90(12)
C3 N1 Mn1 . . 109.39(13)
C1 N1 H1 . . 112.3
C3 N1 H1 . . 104.7
Mn1 N1 H1 . . 111.1
C2 O1 Mn1 . . 112.61(14)
C2 O2 Mn1 . 2_664 121.22(15)
C4 O3 Mn1 . . 118.49(14)
Mn1 O5 H5A . . 116.6
Mn1 O5 H5B . . 113.7
H5A O5 H5B . . 101.9
Mn1 O6 H6A . . 120.8
Mn1 O6 H6B . . 116.4
H6A O6 H6B . . 102.5
N1 C1 C2 . . 111.15(18)
N1 C1 H3B . . 109.4
C2 C1 H3B . . 109.4
N1 C1 H3A . . 109.4
C2 C1 H3A . . 109.4
H3B C1 H3A . . 108.0
O1 C2 O2 . . 125.0(2)
O1 C2 C1 . . 119.5(2)
O2 C2 C1 . . 115.5(2)
N1 C3 C4 . . 114.39(18)
N1 C3 H1A . . 108.7
C4 C3 H1A . . 108.7
N1 C3 H1B . . 108.7
C4 C3 H1B . . 108.7
H1A C3 H1B . . 107.6
O4 C4 O3 . . 123.5(2)
O4 C4 C3 . . 116.7(2)
O3 C4 C3 . . 119.68(17)

loop_
_geom_bond_atom_site_label_1
_geom_bond_atom_site_label_2
_geom_bond_site_symmetry_2
_geom_bond_distance
_geom_bond_publ_flag
Mn1 O1 . 2.2766(18) y
Mn1 O2 2_665 2.1195(15) y
Mn1 O3 . 2.1585(16) y
Mn1 O5 . 2.2441(16) y
Mn1 O6 . 2.1872(17) y
Mn1 N1 . 2.2760(18) y
N1 C1 . 1.467(3) ?
N1 C3 . 1.474(3) ?
N1 H1 . 0.9029 ?
O1 C2 . 1.240(3) ?
O2 C2 . 1.268(3) ?
O3 C4 . 1.254(3) ?
O4 C4 . 1.246(2) ?
O5 H5A . 0.8605 ?
O5 H5B . 0.8360 ?
O6 H6A . 0.8479 ?
O6 H6B . 0.8815 ?
C1 C2 . 1.527(3) ?
C1 H3B . 0.9700 ?
C1 H3A . 0.9700 ?
C3 C4 . 1.517(3) ?
C3 H1A . 0.9700 ?
C3 H1B . 0.9700 ?

loop_
_geom_hbond_atom_site_label_D
_geom_hbond_atom_site_label_H
_geom_hbond_atom_site_label_A
_geom_hbond_site_symmetry_A
_geom_hbond_distance_DH
_geom_hbond_distance_HA
_geom_hbond_distance_DA
_geom_hbond_angle_DHA
_geom_hbond_publ_flag
N1 H1 O4 1_565 0.90 2.04 2.940(2) 174 y
O5 H5A O2 2_675 0.86 1.96 2.822(2) 174 y
O5 H5B O4 4_465 0.84 1.82 2.646(2) 170 y
O6 H6A O3 1_565 0.85 1.96 2.762(2) 158 y
O6 H6B O5 2_675 0.88 2.18 2.975(2) 150 y
